data_7037264
loop_
_publ_author_name
'Thiele, G.'
'Donsbach, C.'
'Riedel, R.'
'Marsch, M.'
'Harms, K.'
'Dehnen, S.'

_publ_section_title
;
 Smallest molecular chalcogenidometalate anions of the heaviest metals:
 syntheses, structures, and their interconversion.
;
_journal_issue 14
_journal_name_full 'Dalton transactions (Cambridge, England : 2003)'
_journal_page_first 5958
_journal_page_last 5967
_journal_paper_doi 10.1039/c5dt03996g
_journal_volume 45
_journal_year 2016
_chemical_formula_moiety 'Hg K4 O Te3'
_chemical_formula_sum 'Hg K4 O Te3'
_chemical_formula_weight 755.79
_space_group_crystal_system orthorhombic
_space_group_IT_number 19
_space_group_name_Hall 'P 2ac 2ab'
_space_group_name_H-M_alt 'P 21 21 21'
_symmetry_space_group_name_Hall 'P 2ac 2ab'
_symmetry_space_group_name_H-M 'P 21 21 21'
_atom_sites_solution_primary direct
_audit_creation_date 2015-09-08
_audit_creation_method
;
Olex2 1.2
(compiled 2015.01.26 svn.r3150 for OlexSys, GUI svn.r4998)
;
_audit_update_record
;
2015-10-12 deposited with the CCDC.
2015-11-13 downloaded from the CCDC.
;
_cell_angle_alpha 90
_cell_angle_beta 90
_cell_angle_gamma 90
_cell_formula_units_Z 4
_cell_length_a 9.0201(4)
_cell_length_b 10.1697(4)
_cell_length_c 14.0216(7)
_cell_measurement_temperature 100.0
_cell_volume 1286.23(10)
_computing_molecular_graphics 'Olex2 (Dolomanov et al., 2009)'
_computing_publication_material 'Olex2 (Dolomanov et al., 2009)'
_computing_structure_refinement 'ShelXL (Sheldrick, 2008)'
_computing_structure_solution 'ShelXS (Sheldrick, 2008)'
_diffrn_ambient_temperature 100.0
_diffrn_measured_fraction_theta_full 1.000
_diffrn_measured_fraction_theta_max 0.998
_diffrn_measurement_device 'STOE IPDSII'
_diffrn_measurement_method '\w scans'
_diffrn_radiation_monochromator graphite
_diffrn_radiation_probe x-ray
_diffrn_radiation_type MoK\a
_diffrn_radiation_wavelength 0.71073
_diffrn_reflns_av_R_equivalents 0.0620
_diffrn_reflns_av_unetI/netI 0.0289
_diffrn_reflns_Laue_measured_fraction_full 1.000
_diffrn_reflns_Laue_measured_fraction_max 0.998
_diffrn_reflns_limit_h_max 12
_diffrn_reflns_limit_h_min -12
_diffrn_reflns_limit_k_max 13
_diffrn_reflns_limit_k_min -13
_diffrn_reflns_limit_l_max 19
_diffrn_reflns_limit_l_min -19
_diffrn_reflns_number 25063
_diffrn_reflns_point_group_measured_fraction_full 1.000
_diffrn_reflns_point_group_measured_fraction_max 0.999
_diffrn_reflns_theta_full 25.242
_diffrn_reflns_theta_max 29.125
_diffrn_reflns_theta_min 2.474
_exptl_absorpt_coefficient_mu 19.876
_exptl_absorpt_correction_T_max 0.6320
_exptl_absorpt_correction_T_min 0.2743
_exptl_absorpt_correction_type numerical
_exptl_absorpt_process_details 'STOE X-AREA'
_exptl_crystal_colour 'metallic black'
_exptl_crystal_colour_lustre metallic
_exptl_crystal_colour_primary black
_exptl_crystal_density_diffrn 3.903
_exptl_crystal_description block
_exptl_crystal_F_000 1280
_exptl_crystal_size_max 0.07
_exptl_crystal_size_mid 0.05
_exptl_crystal_size_min 0.03
_refine_diff_density_max 1.064
_refine_diff_density_min -0.935
_refine_diff_density_rms 0.207
_refine_ls_abs_structure_details
;
 Refined as an inversion twin.
;
_refine_ls_abs_structure_Flack 0.003(5)
_refine_ls_extinction_coef 0.00153(11)
_refine_ls_extinction_expression Fc^*^=kFc[1+0.001xFc^2^\l^3^/sin(2\q)]^-1/4^
_refine_ls_extinction_method 'SHELXL-2014/7 (Sheldrick 2014'
_refine_ls_goodness_of_fit_ref 1.055
_refine_ls_hydrogen_treatment undef
_refine_ls_matrix_type full
_refine_ls_number_parameters 84
_refine_ls_number_reflns 3449
_refine_ls_number_restraints 0
_refine_ls_restrained_S_all 1.055
_refine_ls_R_factor_all 0.0238
_refine_ls_R_factor_gt 0.0220
_refine_ls_shift/su_max 0.001
_refine_ls_shift/su_mean 0.000
_refine_ls_structure_factor_coef Fsqd
_refine_ls_weighting_details 'w=1/[\s^2^(Fo^2^)+(0.0249P)^2^+0.9628P] where P=(Fo^2^+2Fc^2^)/3'
_refine_ls_weighting_scheme calc
_refine_ls_wR_factor_gt 0.0475
_refine_ls_wR_factor_ref 0.0480
_reflns_Friedel_coverage 0.744
_reflns_Friedel_fraction_full 1.000
_reflns_Friedel_fraction_max 0.999
_reflns_number_gt 3363
_reflns_number_total 3449
_reflns_threshold_expression 'I > 2\s(I)'
_cod_data_source_file c5dt03996g2.cif
_cod_data_source_block Compound2
_cod_depositor_comments 'Adding full bibliography for 7037263--7037272.cif.'
_cod_database_code 7037264
_shelx_space_group_comment
;
The symmetry employed for this shelxl refinement is uniquely defined
by the following loop, which should always be used as a source of
symmetry information in preference to the above space-group names.
They are only intended as comments.
;
_olex2_refinement_description
;
1. Twinned data refinement
 Scales: 0.997(5) 0.003(5)
;
_shelx_shelxl_version_number 2014/7
_olex2_submission_special_instructions 'No special instructions were received'

loop_
_space_group_symop_operation_xyz
'x, y, z'
'-x+1/2, -y, z+1/2'
'x+1/2, -y+1/2, -z'
'-x, y+1/2, -z+1/2'

loop_
_atom_site_label
_atom_site_type_symbol
_atom_site_fract_x
_atom_site_fract_y
_atom_site_fract_z
_atom_site_U_iso_or_equiv
_atom_site_adp_type
_atom_site_occupancy
_atom_site_site_symmetry_order
_atom_site_calc_flag
Hg1 Hg 0.78292(3) 0.33607(3) 0.24032(2) 0.01814(8) Uani 1 1 d
Te1 Te 0.84162(5) 0.34945(5) 0.04611(3) 0.01798(11) Uani 1 1 d
Te2 Te 1.01697(6) 0.40082(5) 0.35393(4) 0.01961(11) Uani 1 1 d
Te3 Te 0.50812(5) 0.25137(5) 0.29890(3) 0.01791(11) Uani 1 1 d
O1 O 0.1732(7) 0.5256(7) 0.0852(4) 0.0312(14) Uani 1 1 d
K1 K 0.15591(19) 0.20468(18) 0.17244(12) 0.0222(3) Uani 1 1 d
K2 K 0.2289(2) 0.19238(18) 0.49474(12) 0.0230(3) Uani 1 1 d
K3 K 0.63559(18) 0.05076(17) 0.11288(12) 0.0206(3) Uani 1 1 d
K4 K 0.46777(19) 0.43878(17) 0.08212(12) 0.0204(3) Uani 1 1 d

loop_
_atom_site_aniso_label
_atom_site_aniso_U_11
_atom_site_aniso_U_22
_atom_site_aniso_U_33
_atom_site_aniso_U_23
_atom_site_aniso_U_13
_atom_site_aniso_U_12
Hg1 0.01835(13) 0.01845(14) 0.01763(13) -0.00030(10) -0.00070(10) -0.00064(10)
Te1 0.0183(2) 0.0186(3) 0.0170(2) 0.00040(18) 0.00032(17) -0.00031(19)
Te2 0.0179(2) 0.0216(3) 0.0194(2) -0.00344(18) -0.00174(18) 0.0014(2)
Te3 0.0185(2) 0.0175(2) 0.0177(2) 0.00010(17) 0.00037(18) -0.00106(19)
O1 0.029(3) 0.038(4) 0.026(3) -0.008(3) 0.005(2) -0.003(3)
K1 0.0204(7) 0.0247(9) 0.0214(8) -0.0036(6) 0.0008(6) 0.0004(7)
K2 0.0254(8) 0.0208(9) 0.0227(8) 0.0021(6) 0.0011(7) 0.0035(7)
K3 0.0227(8) 0.0183(8) 0.0209(7) -0.0014(6) 0.0006(6) 0.0002(6)
K4 0.0210(7) 0.0192(8) 0.0209(7) 0.0016(6) -0.0007(6) -0.0007(6)

loop_
_atom_type_symbol
_atom_type_description
_atom_type_scat_dispersion_real
_atom_type_scat_dispersion_imag
_atom_type_scat_source
Hg Hg -2.3894 9.2266 'International Tables Vol C Tables 4.2.6.8 and 6.1.1.4'
K K 0.2009 0.2494 'International Tables Vol C Tables 4.2.6.8 and 6.1.1.4'
O O 0.0106 0.0060 'International Tables Vol C Tables 4.2.6.8 and 6.1.1.4'
Te Te -0.5308 1.6751 'International Tables Vol C Tables 4.2.6.8 and 6.1.1.4'

loop_
_geom_angle_atom_site_label_1
_geom_angle_atom_site_label_2
_geom_angle_atom_site_label_3
_geom_angle
_geom_angle_site_symmetry_1
_geom_angle_site_symmetry_3
Te1 Hg1 K1 103.22(3) . 4_655
Te1 Hg1 K1 66.22(3) . 1_655
Te1 Hg1 K2 176.13(3) . 3_556
Te1 Hg1 K3 68.23(3) . .
Te1 Hg1 K4 63.35(3) . .
Te2 Hg1 Te1 114.427(18) . .
Te2 Hg1 Te3 126.824(18) . .
Te2 Hg1 K1 62.53(3) . 1_655
Te2 Hg1 K1 59.04(3) . 4_655
Te2 Hg1 K2 62.69(3) . 3_556
Te2 Hg1 K3 139.35(3) . .
Te2 Hg1 K4 149.85(3) . .
Te3 Hg1 Te1 118.692(17) . .
Te3 Hg1 K1 109.15(3) . 4_655
Te3 Hg1 K1 140.75(3) . 1_655
Te3 Hg1 K2 64.13(3) . 3_556
Te3 Hg1 K3 64.53(3) . .
Te3 Hg1 K4 65.23(3) . .
K1 Hg1 K1 106.84(3) 1_655 4_655
K1 Hg1 K2 109.90(4) 1_655 3_556
K1 Hg1 K4 129.03(4) 1_655 .
K2 Hg1 K1 77.69(4) 3_556 4_655
K3 Hg1 K1 85.36(4) . 1_655
K3 Hg1 K1 161.32(4) . 4_655
K3 Hg1 K2 112.01(4) . 3_556
K3 Hg1 K4 69.94(4) . .
K4 Hg1 K1 91.40(4) . 4_655
K4 Hg1 K2 120.49(4) . 3_556
Hg1 Te1 K1 69.68(3) . 1_655
Hg1 Te1 K1 138.75(3) . 3
Hg1 Te1 K2 99.80(3) . 4_655
Hg1 Te1 K3 67.30(3) . .
Hg1 Te1 K3 139.40(3) . 3
Hg1 Te1 K4 71.95(3) . .
Hg1 Te1 K4 120.46(3) . 3
K1 Te1 K1 136.49(3) 3 1_655
K1 Te1 K2 85.93(4) 3 4_655
K1 Te1 K3 81.53(4) 3 .
K1 Te1 K3 81.75(4) 3 3
K1 Te1 K3 86.32(4) 1_655 .
K1 Te1 K4 65.96(4) 3 3
K2 Te1 K1 127.32(4) 4_655 1_655
K2 Te1 K3 76.03(4) 4_655 3
K2 Te1 K3 138.80(4) 4_655 .
K2 Te1 K4 139.68(4) 4_655 3
K3 Te1 K1 80.95(4) 3 1_655
K3 Te1 K3 139.44(3) 3 .
K3 Te1 K4 71.95(4) 3 3
K4 Te1 K1 70.77(4) 3 1_655
K4 Te1 K1 73.22(4) . 3
K4 Te1 K1 140.90(4) . 1_655
K4 Te1 K2 66.64(4) . 4_655
K4 Te1 K3 135.89(4) . 3
K4 Te1 K3 67.49(4) 3 .
K4 Te1 K3 72.16(4) . .
K4 Te1 K4 125.42(4) . 3
Hg1 Te2 K1 78.78(3) . 4_655
Hg1 Te2 K1 73.26(3) . 1_655
Hg1 Te2 K2 127.70(4) . 1_655
Hg1 Te2 K2 73.30(3) . 3_556
Hg1 Te2 K3 150.76(3) . 4_755
Hg1 Te2 K4 131.27(3) . 2_665
K1 Te2 K1 126.48(3) 1_655 4_655
K1 Te2 K2 88.40(4) 4_655 3_556
K1 Te2 K2 82.37(4) 1_655 1_655
K1 Te2 K2 124.03(4) 1_655 3_556
K1 Te2 K3 91.63(4) 4_655 4_755
K1 Te2 K3 91.40(4) 1_655 4_755
K1 Te2 K4 73.07(4) 4_655 2_665
K1 Te2 K4 154.23(4) 1_655 2_665
K2 Te2 K1 148.14(4) 1_655 4_655
K2 Te2 K2 84.159(17) 1_655 3_556
K2 Te2 K3 72.46(4) 1_655 4_755
K2 Te2 K3 134.57(4) 3_556 4_755
K2 Te2 K4 67.05(4) 3_556 2_665
K2 Te2 K4 75.50(4) 1_655 2_665
K3 Te2 K4 69.59(4) 4_755 2_665
Hg1 Te3 K1 132.59(3) . .
Hg1 Te3 K2 150.31(3) . .
Hg1 Te3 K2 71.82(3) . 3_556
Hg1 Te3 K3 99.52(3) . 4_655
Hg1 Te3 K3 70.39(3) . .
Hg1 Te3 K4 70.95(3) . .
Hg1 Te3 K4 111.16(3) . 4_645
K1 Te3 K2 75.72(4) . .
K2 Te3 K1 153.93(4) 3_556 .
K2 Te3 K2 78.897(16) 3_556 .
K2 Te3 K4 131.06(4) 3_556 .
K2 Te3 K4 74.40(4) 3_556 4_645
K3 Te3 K1 87.88(4) 4_655 .
K3 Te3 K1 81.32(4) . .
K3 Te3 K2 120.99(4) . 3_556
K3 Te3 K2 68.74(4) 4_655 .
K3 Te3 K2 131.90(4) . .
K3 Te3 K2 77.42(4) 4_655 3_556
K3 Te3 K3 151.95(4) . 4_655
K3 Te3 K4 73.35(4) . .
K3 Te3 K4 78.62(4) 4_655 .
K3 Te3 K4 128.43(4) 4_655 4_645
K3 Te3 K4 79.10(4) . 4_645
K4 Te3 K1 64.76(4) . .
K4 Te3 K1 99.33(4) 4_645 .
K4 Te3 K2 129.05(4) . .
K4 Te3 K2 64.05(4) 4_645 .
K4 Te3 K4 149.79(4) 4_645 .
K3 O1 K2 83.96(17) 3_455 2_564
K4 O1 K2 90.83(18) . 2_564
K4 O1 K3 90.69(18) . 3_455
Hg1 K1 Hg1 112.49(4) 1_455 4_645
Hg1 K1 K2 83.56(4) 1_455 .
Hg1 K1 K2 69.53(4) 4_645 .
Hg1 K1 K3 89.57(4) 1_455 3_455
Hg1 K1 K3 139.71(5) 4_645 3_455
Hg1 K1 K3 175.23(5) 1_455 .
Hg1 K1 K3 67.14(3) 4_645 .
Hg1 K1 K4 88.68(4) 1_455 3_455
Hg1 K1 K4 120.89(6) 1_455 .
Hg1 K1 K4 89.43(4) 4_645 3_455
Te1 K1 Hg1 134.58(5) 3_455 1_455
Te1 K1 Hg1 44.10(2) 1_455 1_455
Te1 K1 Hg1 129.50(5) 1_455 4_645
Te1 K1 Hg1 93.10(4) 3_455 4_645
Te1 K1 Te1 90.58(4) 3_455 1_455
Te1 K1 Te3 148.67(6) 1_455 .
Te1 K1 Te3 91.65(4) 3_455 .
Te1 K1 K2 141.70(5) 3_455 .
Te1 K1 K2 127.06(5) 1_455 .
Te1 K1 K3 140.03(5) 1_455 .
Te1 K1 K3 50.58(3) 3_455 3_455
Te1 K1 K3 49.81(3) 3_455 .
Te1 K1 K3 49.13(3) 1_455 3_455
Te1 K1 K4 99.00(5) 1_455 .
Te1 K1 K4 53.32(3) 3_455 3_455
Te1 K1 K4 58.09(4) 3_455 .
Te1 K1 K4 54.27(3) 1_455 3_455
Te2 K1 Hg1 44.21(2) 1_455 1_455
Te2 K1 Hg1 111.48(5) 1_455 4_645
Te2 K1 Hg1 86.63(4) 4_645 1_455
Te2 K1 Hg1 42.18(2) 4_645 4_645
Te2 K1 Te1 87.63(4) 4_645 1_455
Te2 K1 Te1 153.75(6) 1_455 3_455
Te2 K1 Te1 88.97(4) 4_645 3_455
Te2 K1 Te1 81.00(4) 1_455 1_455
Te2 K1 Te2 115.26(5) 1_455 4_645
Te2 K1 Te3 83.33(4) 1_455 .
Te2 K1 Te3 123.65(5) 4_645 .
Te2 K1 K2 98.36(5) 4_645 .
Te2 K1 K2 48.85(3) 1_455 .
Te2 K1 K3 111.15(5) 4_645 3_455
Te2 K1 K3 107.77(5) 1_455 3_455
Te2 K1 K3 131.14(5) 1_455 .
Te2 K1 K3 95.64(5) 4_645 .
Te2 K1 K4 132.48(5) 1_455 3_455
Te2 K1 K4 54.70(3) 4_645 3_455
Te2 K1 K4 146.22(6) 4_645 .
Te2 K1 K4 98.51(5) 1_455 .
Te3 K1 Hg1 127.53(5) . 1_455
Te3 K1 Hg1 81.57(4) . 4_645
Te3 K1 K2 53.18(3) . .
Te3 K1 K3 112.06(5) . 3_455
Te3 K1 K3 47.82(3) . .
Te3 K1 K4 143.42(5) . 3_455
Te3 K1 K4 56.83(4) . .
K2 K1 K3 91.96(4) . .
K2 K1 K3 149.26(5) . 3_455
K3 K1 K3 93.50(4) . 3_455
K4 K1 Hg1 125.10(5) . 4_645
K4 K1 K2 152.45(6) 3_455 .
K4 K1 K2 103.54(5) . .
K4 K1 K3 56.50(4) 3_455 3_455
K4 K1 K3 55.25(4) . 3_455
K4 K1 K3 58.57(4) . .
K4 K1 K3 96.05(4) 3_455 .
K4 K1 K4 103.12(4) . 3_455
Hg1 K2 Te3 130.17(5) 3_456 .
Hg1 K2 K1 177.04(6) 3_456 .
Hg1 K2 K3 71.58(4) 3_456 2
Hg1 K2 K3 113.00(5) 3_456 4_655
Hg1 K2 K4 97.52(5) 3_456 4_645
Hg1 K2 K4 80.79(4) 3_456 2_565
Te1 K2 Hg1 96.08(4) 4_645 3_456
Te1 K2 Te3 99.01(4) 4_645 .
Te1 K2 K1 80.98(4) 4_645 .
Te1 K2 K3 52.18(3) 4_645 2
Te1 K2 K3 148.35(5) 4_645 4_655
Te1 K2 K4 144.54(5) 4_645 2_565
Te1 K2 K4 55.92(4) 4_645 4_645
Te2 K2 Hg1 44.01(2) 3_456 3_456
Te2 K2 Hg1 132.91(5) 1_455 3_456
Te2 K2 Te1 88.00(4) 3_456 4_645
Te2 K2 Te1 113.88(5) 1_455 4_645
Te2 K2 Te2 157.35(6) 1_455 3_456
Te2 K2 Te3 81.75(4) 1_455 .
Te2 K2 Te3 89.35(4) 3_456 .
Te2 K2 Te3 93.22(4) 1_455 3_456
Te2 K2 Te3 88.05(4) 3_456 3_456
Te2 K2 K1 48.79(3) 1_455 .
Te2 K2 K1 135.80(5) 3_456 .
Te2 K2 K3 98.32(5) 1_455 2
Te2 K2 K3 100.00(5) 3_456 2
Te2 K2 K3 54.28(3) 1_455 4_655
Te2 K2 K3 103.99(5) 3_456 4_655
Te2 K2 K4 129.14(5) 1_455 4_645
Te2 K2 K4 111.65(5) 3_456 2_565
Te2 K2 K4 57.79(4) 3_456 4_645
Te2 K2 K4 53.54(3) 1_455 2_565
Te3 K2 Hg1 44.04(2) 3_456 3_456
Te3 K2 Te1 100.76(4) 3_456 4_645
Te3 K2 Te3 159.96(6) 3_456 .
Te3 K2 K1 135.99(5) 3_456 .
Te3 K2 K1 51.10(3) . .
Te3 K2 K3 108.72(5) 3_456 4_655
Te3 K2 K3 148.77(5) . 2
Te3 K2 K3 52.87(3) . 4_655
Te3 K2 K3 51.03(3) 3_456 2
Te3 K2 K4 109.99(5) . 2_565
Te3 K2 K4 53.20(3) 3_456 2_565
Te3 K2 K4 136.17(6) 3_456 4_645
Te3 K2 K4 55.77(4) . 4_645
O1 K2 Hg1 69.38(11) 2_565 3_456
O1 K2 Te1 164.82(12) 2_565 4_645
O1 K2 Te2 78.49(12) 2_565 3_456
O1 K2 Te2 80.38(12) 2_565 1_455
O1 K2 Te3 87.85(12) 2_565 .
O1 K2 Te3 72.16(12) 2_565 3_456
O1 K2 K1 113.58(12) 2_565 .
O1 K2 K3 44.36(11) 2_565 4_655
O1 K2 K3 123.11(12) 2_565 2
O1 K2 K4 40.32(12) 2_565 2_565
O1 K2 K4 119.88(13) 2_565 4_645
K3 K2 K1 69.94(4) 4_655 .
K3 K2 K1 106.13(5) 2 .
K3 K2 K3 147.99(6) 4_655 2
K3 K2 K4 57.30(4) 4_655 2_565
K4 K2 K1 101.38(5) 2_565 .
K4 K2 K1 81.16(5) 4_645 .
K4 K2 K3 105.91(5) 4_645 4_655
K4 K2 K3 104.71(5) 4_645 2
K4 K2 K3 94.22(5) 2_565 2
K4 K2 K4 159.48(6) 4_645 2_565
Hg1 K3 Te1 44.47(2) . .
Hg1 K3 K2 153.40(5) . 2_554
Hg1 K3 K2 140.45(5) . 4_645
Hg1 K3 K4 92.30(4) . 3
Hg1 K3 K4 79.20(4) . 4_645
Hg1 K3 K4 56.10(3) . .
Te1 K3 Hg1 110.22(5) 3_455 .
Te1 K3 Te1 88.96(4) 3_455 .
Te1 K3 K2 137.66(5) . 2_554
Te1 K3 K2 119.06(5) . 4_645
Te1 K3 K2 103.88(5) 3_455 4_645
Te1 K3 K2 51.79(3) 3_455 2_554
Te1 K3 K4 123.52(5) . 4_645
Te1 K3 K4 96.83(5) 3_455 3
Te1 K3 K4 55.55(4) . 3
Te1 K3 K4 52.25(3) . .
Te1 K3 K4 120.22(5) 3_455 4_645
Te1 K3 K4 54.16(3) 3_455 .
Te2 K3 Hg1 87.45(4) 4_745 .
Te2 K3 Te1 149.14(5) 4_745 3_455
Te2 K3 Te1 86.65(4) 4_745 .
Te2 K3 Te3 84.66(4) 4_745 4_645
Te2 K3 K2 53.26(3) 4_745 4_645
Te2 K3 K2 117.93(5) 4_745 2_554
Te2 K3 K4 56.11(3) 4_745 3
Te2 K3 K4 87.10(4) 4_745 4_645
Te2 K3 K4 137.21(5) 4_745 .
Te3 K3 Hg1 130.23(5) 4_645 .
Te3 K3 Hg1 45.08(2) . .
Te3 K3 Te1 100.89(4) 4_645 3_455
Te3 K3 Te1 93.15(4) . 3_455
Te3 K3 Te1 170.14(5) 4_645 .
Te3 K3 Te1 82.80(4) . .
Te3 K3 Te2 116.51(5) . 4_745
Te3 K3 Te3 96.93(4) . 4_645
Te3 K3 K2 58.40(4) 4_645 4_645
Te3 K3 K2 111.05(5) . 2_554
Te3 K3 K2 51.55(3) 4_645 2_554
Te3 K3 K2 151.96(6) . 4_645
Te3 K3 K4 121.97(5) 4_645 3
Te3 K3 K4 136.75(6) . 3
Te3 K3 K4 51.41(3) 4_645 4_645
Te3 K3 K4 51.34(3) . 4_645
Te3 K3 K4 134.85(5) 4_645 .
Te3 K3 K4 54.41(3) . .
O1 K3 Hg1 129.56(15) 3 .
O1 K3 Te1 85.31(15) 3 .
O1 K3 Te1 64.56(13) 3 3_455
O1 K3 Te2 84.63(13) 3 4_745
O1 K3 Te3 98.48(15) 3 4_645
O1 K3 Te3 154.91(15) 3 .
O1 K3 K2 65.19(13) 3 2_554
O1 K3 K2 51.68(14) 3 4_645
O1 K3 K4 149.45(16) 3 4_645
O1 K3 K4 101.12(15) 3 .
O1 K3 K4 43.63(13) 3 3
K2 K3 K2 65.85(3) 4_645 2_554
K2 K3 K4 100.62(5) 4_645 4_645
K2 K3 K4 93.44(4) 2_554 4_645
K2 K3 K4 152.63(5) 4_645 .
K4 K3 K2 102.46(5) . 2_554
K4 K3 K2 108.08(5) 3 2_554
K4 K3 K2 63.79(4) 3 4_645
K4 K3 K4 142.75(5) 3 4_645
K4 K3 K4 99.81(4) 3 .
K4 K3 K4 104.86(4) . 4_645
Hg1 K4 K1 100.64(5) . .
Hg1 K4 K1 95.69(4) . 3
Hg1 K4 K2 79.43(4) . 4_655
Hg1 K4 K3 53.97(3) . .
Hg1 K4 K3 164.71(6) . 3_455
Te1 K4 Hg1 107.82(4) 3_455 .
Te1 K4 Hg1 44.71(2) . .
Te1 K4 Te1 91.19(4) . 3_455
Te1 K4 Te2 87.30(4) . 2_664
Te1 K4 Te3 83.58(4) . .
Te1 K4 Te3 103.66(4) . 4_655
Te1 K4 K1 53.46(3) . 3
Te1 K4 K1 55.95(4) 3_455 .
Te1 K4 K1 54.95(3) 3_455 3
Te1 K4 K1 125.39(6) . .
Te1 K4 K2 57.44(4) . 4_655
Te1 K4 K2 128.06(5) 3_455 4_655
Te1 K4 K3 55.59(3) . .
Te1 K4 K3 128.02(5) . 3_455
Te1 K4 K3 56.96(4) 3_455 3_455
Te1 K4 K3 53.89(3) 3_455 .
Te2 K4 Hg1 128.56(5) 2_664 .
Te2 K4 Te1 86.41(4) 2_664 3_455
Te2 K4 Te3 90.54(4) 2_664 4_655
Te2 K4 Te3 170.54(6) 2_664 .
Te2 K4 K1 52.23(3) 2_664 3
Te2 K4 K1 126.46(5) 2_664 .
Te2 K4 K2 55.15(4) 2_664 4_655
Te2 K4 K3 54.30(3) 2_664 3_455
Te2 K4 K3 119.89(5) 2_664 .
Te3 K4 Hg1 43.82(2) . .
Te3 K4 Hg1 85.76(4) 4_655 .
Te3 K4 Te1 164.69(5) 4_655 3_455
Te3 K4 Te1 91.29(4) . 3_455
Te3 K4 Te3 94.02(4) 4_655 .
Te3 K4 K1 119.37(5) . 3
Te3 K4 K1 58.40(4) . .
Te3 K4 K1 132.43(5) 4_655 3
Te3 K4 K1 115.65(5) 4_655 .
Te3 K4 K2 60.18(4) 4_655 4_655
Te3 K4 K2 120.67(5) . 4_655
Te3 K4 K3 52.24(3) . .
Te3 K4 K3 109.51(5) 4_655 3_455
Te3 K4 K3 138.79(5) 4_655 .
Te3 K4 K3 131.02(5) . 3_455
O1 K4 Hg1 142.86(14) . .
O1 K4 Te1 171.95(15) . .
O1 K4 Te1 87.98(14) . 3_455
O1 K4 Te2 84.66(14) . 2_664
O1 K4 Te3 76.80(14) . 4_655
O1 K4 Te3 104.44(14) . .
O1 K4 K1 60.17(15) . .
O1 K4 K1 120.29(13) . 3
O1 K4 K2 117.39(16) . 4_655
O1 K4 K3 129.00(15) . .
O1 K4 K3 45.69(13) . 3_455
K1 K4 K1 110.77(5) . 3
K1 K4 K2 175.83(6) . 4_655
K1 K4 K3 69.93(4) . .
K1 K4 K3 67.72(4) 3 .
K1 K4 K3 72.66(5) . 3_455
K2 K4 K1 73.33(5) 4_655 3
K2 K4 K3 108.27(5) 4_655 3_455
K2 K4 K3 113.03(5) 4_655 .
K3 K4 K1 74.67(4) 3_455 3
K3 K4 K3 110.85(5) 3_455 .

loop_
_geom_bond_atom_site_label_1
_geom_bond_atom_site_label_2
_geom_bond_distance
_geom_bond_site_symmetry_2
Hg1 Te1 2.7775(6) .
Hg1 Te2 2.7256(6) .
Hg1 Te3 2.7497(6) .
Hg1 K1 3.7430(18) 1_655
Hg1 K1 3.9817(19) 4_655
Hg1 K2 3.7578(17) 3_556
Hg1 K3 3.6576(17) .
Hg1 K4 3.7539(17) .
Te1 K1 3.6527(18) 1_655
Te1 K1 3.5354(17) 3
Te1 K2 3.5910(19) 4_655
Te1 K3 3.6098(18) 3
Te1 K3 3.6820(18) .
Te1 K4 3.6221(18) 3
Te1 K4 3.5287(18) .
Te2 K1 3.4678(18) 1_655
Te2 K1 3.4810(19) 4_655
Te2 K2 3.4860(18) 3_556
Te2 K2 3.4707(18) 1_655
Te2 K3 3.5161(18) 4_755
Te2 K4 3.5941(17) 2_665
Te3 K1 3.6692(18) .
Te3 K2 3.5587(17) 3_556
Te3 K2 3.7740(17) .
Te3 K3 3.5327(18) 4_655
Te3 K3 3.5055(17) .
Te3 K4 3.6061(17) .
Te3 K4 3.5967(18) 4_645
O1 K2 3.258(7) 2_564
O1 K3 2.904(6) 3_455
O1 K4 2.800(7) .
K1 Hg1 3.9817(19) 4_645
K1 Hg1 3.7430(18) 1_455
K1 Te1 3.6527(18) 1_455
K1 Te1 3.5354(17) 3_455
K1 Te2 3.4810(19) 4_645
K1 Te2 3.4678(18) 1_455
K1 K2 4.569(2) .
K1 K3 4.714(2) 3_455
K1 K3 4.676(2) .
K1 K4 3.897(2) .
K1 K4 4.213(2) 3_455
K2 Hg1 3.7578(17) 3_456
K2 Te1 3.5910(19) 4_645
K2 Te2 3.4860(18) 3_456
K2 Te2 3.4707(18) 1_455
K2 Te3 3.5588(17) 3_456
K2 O1 3.258(7) 2_565
K2 K3 4.435(2) 2
K2 K3 4.130(2) 4_655
K2 K4 3.911(2) 4_645
K2 K4 4.326(2) 2_565
K3 Te1 3.6099(18) 3_455
K3 Te2 3.5161(18) 4_745
K3 Te3 3.5327(18) 4_645
K3 O1 2.904(6) 3
K3 K2 4.130(2) 4_645
K3 K2 4.435(2) 2_554
K3 K4 4.248(2) .
K3 K4 4.058(2) 3
K3 K4 4.523(2) 4_645
K4 Te1 3.6221(18) 3_455
K4 Te2 3.5941(17) 2_664
K4 Te3 3.5967(18) 4_655
K4 K1 4.213(2) 3
K4 K2 3.912(2) 4_655
K4 K3 4.058(2) 3_455

loop_
_twin_individual_id
_twin_individual_mass_fraction_refined
1 0.997(5)
2 0.003(5)
